data_4307368
loop_
_publ_author_name
'Daisuke Honda'
'Shusaku Ikegami'
'Tomoaki Inoue'
'Tomoji Ozeki'
'Atsushi Yagasaki'

_publ_contact_author_address
;Department of Chemistry
Kwansei Gakuin University
Sanda 669-1337
Japan
;
_publ_contact_author_email yagasaki@kwansei.ac.jp
_publ_contact_author_fax +81-79-565-9077
_publ_contact_author_name 'Atsushi Yagasaki'
_publ_contact_author_phone +81-79-565-8396
_publ_section_title
;
Protonation and Methylation of an Anderson-Type Polyoxoanion [IMo6O24]5-
;
_journal_name_full 'Inorganic Chemistry'
_journal_page_first 1464
_journal_page_last 1470
_journal_paper_doi 10.1021/ic061881z
_journal_volume 46
_journal_year 2007
_chemical_formula_moiety '(C16 H36 N +)4, (I Mo6 O24 C H3 4-), 3(H2 O)'
_chemical_formula_sum 'C65 H153 I Mo6 N4 O27'
_chemical_formula_weight 2125.45
_chemical_name_systematic
;
 ?
;
_space_group_IT_number 61
_symmetry_cell_setting orthorhombic
_symmetry_space_group_name_Hall '-P 2ac 2ab'
_symmetry_space_group_name_H-M 'P b c a'
_atom_sites_solution_hydrogens geom
_atom_sites_solution_primary direct
_atom_sites_solution_secondary difmap
_audit_creation_method SHELXL-97
_cell_angle_alpha 90.00
_cell_angle_beta 90.00
_cell_angle_gamma 90.00
_cell_formula_units_Z 4
_cell_length_a 17.0679(4)
_cell_length_b 25.6998(6)
_cell_length_c 20.7428(4)
_cell_measurement_reflns_used 37479
_cell_measurement_temperature 120(2)
_cell_measurement_theta_max 30.53
_cell_measurement_theta_min 1.86
_cell_volume 9098.7(3)
_computing_cell_refinement 'Scalepack (Otwinowski & Minor, 1997)'
_computing_data_collection CrystalClear
_computing_data_reduction 'Denzo (Otwinowski & Minor, 1997)'
_computing_structure_refinement 'SHELXL-97 (Sheldrick, 1997)'
_computing_structure_solution 'SHELXS-97 (Sheldrick, 1990)'
_diffrn_ambient_temperature 120(2)
_diffrn_measured_fraction_theta_full 1.000
_diffrn_measured_fraction_theta_max 0.994
_diffrn_measurement_device_type 'Rigaku Mercury CCD diffractometer'
_diffrn_measurement_method 'oscillation method, \w scans'
_diffrn_radiation_monochromator graphite
_diffrn_radiation_source 'Rigaku UltraX18 rotating anode'
_diffrn_radiation_type MoK\a
_diffrn_radiation_wavelength 0.71073
_diffrn_reflns_av_R_equivalents 0.0606
_diffrn_reflns_av_sigmaI/netI 0.0392
_diffrn_reflns_limit_h_max 19
_diffrn_reflns_limit_h_min -24
_diffrn_reflns_limit_k_max 28
_diffrn_reflns_limit_k_min -36
_diffrn_reflns_limit_l_max 28
_diffrn_reflns_limit_l_min -29
_diffrn_reflns_number 88967
_diffrn_reflns_theta_full 25.00
_diffrn_reflns_theta_max 30.53
_diffrn_reflns_theta_min 1.86
_diffrn_standards_number 0
_exptl_absorpt_coefficient_mu 1.210
_exptl_absorpt_correction_T_max 0.9183
_exptl_absorpt_correction_T_min 0.8282
_exptl_absorpt_correction_type multi-scan
_exptl_absorpt_process_details
;
[c.f. r.h. blessing, acta cryst. (1995), a51, 33-38]
;
_exptl_crystal_colour colorless
_exptl_crystal_density_diffrn 1.552
_exptl_crystal_density_method 'not measured'
_exptl_crystal_description prism
_exptl_crystal_F_000 4368
_exptl_crystal_size_max 0.14
_exptl_crystal_size_mid 0.14
_exptl_crystal_size_min 0.08
_refine_diff_density_max 1.805
_refine_diff_density_min -1.107
_refine_diff_density_rms 0.106
_refine_ls_extinction_method none
_refine_ls_goodness_of_fit_ref 1.016
_refine_ls_hydrogen_treatment constr
_refine_ls_matrix_type full
_refine_ls_number_parameters 475
_refine_ls_number_reflns 13831
_refine_ls_number_restraints 0
_refine_ls_restrained_S_all 1.016
_refine_ls_R_factor_all 0.0683
_refine_ls_R_factor_gt 0.0410
_refine_ls_shift/su_max 0.000
_refine_ls_shift/su_mean 0.000
_refine_ls_structure_factor_coef Fsqd
_refine_ls_weighting_details 'calc w=1/[\s^2^(Fo^2^)+(0.0712P)^2^+4.0953P] where P=(Fo^2^+2Fc^2^)/3'
_refine_ls_weighting_scheme calc
_refine_ls_wR_factor_gt 0.1074
_refine_ls_wR_factor_ref 0.1278
_reflns_number_gt 9369
_reflns_number_total 13831
_reflns_threshold_expression >2\s(I)
_cod_data_source_file ic061881zsi20060929_095237_5.cif
_cod_data_source_block imo6o23_ome
_cod_database_code 4307368

loop_
_symmetry_equiv_pos_as_xyz
'x, y, z'
'-x+1/2, -y, z+1/2'
'x+1/2, -y+1/2, -z'
'-x, y+1/2, -z+1/2'
'-x, -y, -z'
'x-1/2, y, -z-1/2'
'-x-1/2, y-1/2, z'
'x, -y-1/2, z-1/2'

loop_
_atom_site_label
_atom_site_type_symbol
_atom_site_fract_x
_atom_site_fract_y
_atom_site_fract_z
_atom_site_U_iso_or_equiv
_atom_site_adp_type
_atom_site_occupancy
_atom_site_symmetry_multiplicity
_atom_site_calc_flag
_atom_site_refinement_flags
_atom_site_disorder_assembly
_atom_site_disorder_group
I1 I 0.0000 0.0000 0.0000 0.03150(7) Uani 1 2 d S . .
C0 C 0.0294(5) 0.0903(3) 0.1638(4) 0.0535(18) Uani 0.50 1 d P . .
O14 O 0.0251(6) 0.0660(4) 0.2135(5) 0.134(4) Uani 0.50 1 d P . .
Mo3 Mo -0.022427(17) 0.126153(10) 0.025420(15) 0.03881(8) Uani 1 1 d . . .
Mo1 Mo 0.169976(15) -0.057633(11) 0.029879(15) 0.03641(8) Uani 1 1 d . . .
Mo2 Mo 0.151133(16) 0.068184(11) 0.055644(16) 0.04042(8) Uani 1 1 d . . .
OC1 O 0.06910(13) -0.00553(8) 0.07069(12) 0.0377(5) Uani 1 1 d . . .
OC2 O 0.05376(13) 0.06250(8) -0.02072(13) 0.0409(5) Uani 1 1 d . . .
OC3 O -0.07147(12) 0.04228(9) 0.04559(12) 0.0380(5) Uani 1 1 d . . .
OB1 O 0.19792(13) 0.01306(9) 0.00856(12) 0.0413(5) Uani 1 1 d . . .
OB2 O 0.05689(14) 0.10421(9) 0.09186(14) 0.0508(6) Uani 1 1 d . . .
OB3 O -0.09301(13) 0.11238(8) -0.04285(12) 0.0393(5) Uani 1 1 d . . .
OT1 O 0.21367(14) -0.06468(9) 0.10341(13) 0.0466(6) Uani 1 1 d . . .
OT2 O 0.22945(14) -0.08776(10) -0.02521(13) 0.0479(6) Uani 1 1 d . . .
OT3 O 0.19372(16) 0.06163(10) 0.12959(15) 0.0546(7) Uani 1 1 d . . .
OT4 O 0.19477(16) 0.11981(10) 0.01890(16) 0.0578(7) Uani 1 1 d . . .
OT5 O -0.08227(15) 0.15344(10) 0.08143(14) 0.0554(7) Uani 1 1 d . . .
OT6 O 0.02889(16) 0.17634(10) -0.00819(15) 0.0546(7) Uani 1 1 d . . .
N1 N 0.20395(19) 0.49379(12) 0.29563(16) 0.0488(7) Uani 1 1 d . . .
C1 C 0.1936(2) 0.48960(16) 0.22274(18) 0.0491(8) Uani 1 1 d . . .
H1A H 0.2353 0.5103 0.2017 0.059 Uiso 1 1 calc R . .
H1B H 0.2013 0.4528 0.2100 0.059 Uiso 1 1 calc R . .
C2 C 0.1163(2) 0.50742(16) 0.1974(2) 0.0554(10) Uani 1 1 d . . .
H2A H 0.1117 0.5456 0.2026 0.066 Uiso 1 1 calc R . .
H2B H 0.0735 0.4908 0.2222 0.066 Uiso 1 1 calc R . .
C3 C 0.1086(3) 0.49327(17) 0.1263(2) 0.0582(10) Uani 1 1 d . . .
H3A H 0.0635 0.5124 0.1078 0.070 Uiso 1 1 calc R . .
H3B H 0.1564 0.5049 0.1033 0.070 Uiso 1 1 calc R . .
C4 C 0.0973(3) 0.43547(18) 0.1143(3) 0.0750(14) Uani 1 1 d . . .
H4A H 0.0928 0.4291 0.0678 0.113 Uiso 1 1 calc R . .
H4B H 0.0494 0.4237 0.1359 0.113 Uiso 1 1 calc R . .
H4C H 0.1424 0.4163 0.1314 0.113 Uiso 1 1 calc R . .
C5 C 0.1904(3) 0.54938(15) 0.3178(2) 0.0557(10) Uani 1 1 d . . .
H5A H 0.1904 0.5499 0.3655 0.067 Uiso 1 1 calc R . .
H5B H 0.1376 0.5603 0.3033 0.067 Uiso 1 1 calc R . .
C6 C 0.2498(3) 0.58928(18) 0.2939(2) 0.0720(13) Uani 1 1 d . . .
H6A H 0.3002 0.5840 0.3166 0.086 Uiso 1 1 calc R . .
H6B H 0.2590 0.5840 0.2473 0.086 Uiso 1 1 calc R . .
C7 C 0.2218(4) 0.6439(2) 0.3052(3) 0.0886(17) Uani 1 1 d . . .
H7A H 0.2670 0.6679 0.3014 0.106 Uiso 1 1 calc R . .
H7B H 0.2016 0.6466 0.3498 0.106 Uiso 1 1 calc R . .
C8 C 0.1588(5) 0.6613(3) 0.2593(4) 0.139(3) Uani 1 1 d . . .
H8A H 0.1435 0.6971 0.2694 0.209 Uiso 1 1 calc R . .
H8B H 0.1132 0.6383 0.2635 0.209 Uiso 1 1 calc R . .
H8C H 0.1788 0.6596 0.2150 0.209 Uiso 1 1 calc R . .
C9 C 0.2868(2) 0.4766(2) 0.3107(2) 0.0636(11) Uani 1 1 d . . .
H9A H 0.2946 0.4410 0.2936 0.076 Uiso 1 1 calc R . .
H9B H 0.3238 0.5000 0.2881 0.076 Uiso 1 1 calc R . .
C10 C 0.3064(3) 0.4766(3) 0.3815(2) 0.0829(16) Uani 1 1 d . . .
H10A H 0.2965 0.5117 0.3994 0.099 Uiso 1 1 calc R . .
H10B H 0.2716 0.4518 0.4041 0.099 Uiso 1 1 calc R . .
C11 C 0.3874(4) 0.4624(4) 0.3932(3) 0.131(3) Uani 1 1 d . . .
H11A H 0.4222 0.4887 0.3735 0.158 Uiso 1 1 calc R . .
H11B H 0.3984 0.4285 0.3724 0.158 Uiso 1 1 calc R . .
C12 C 0.4058(4) 0.4583(4) 0.4670(3) 0.132(3) Uani 1 1 d . . .
H12A H 0.4609 0.4486 0.4730 0.198 Uiso 1 1 calc R . .
H12B H 0.3721 0.4318 0.4866 0.198 Uiso 1 1 calc R . .
H12C H 0.3960 0.4920 0.4877 0.198 Uiso 1 1 calc R . .
C13 C 0.1443(2) 0.45957(16) 0.3305(2) 0.0537(9) Uani 1 1 d . . .
H13A H 0.1541 0.4619 0.3775 0.064 Uiso 1 1 calc R . .
H13B H 0.0912 0.4736 0.3223 0.064 Uiso 1 1 calc R . .
C14 C 0.1457(3) 0.40321(16) 0.3112(2) 0.0633(11) Uani 1 1 d . . .
H14A H 0.2006 0.3907 0.3114 0.076 Uiso 1 1 calc R . .
H14B H 0.1254 0.3998 0.2667 0.076 Uiso 1 1 calc R . .
C15 C 0.0975(3) 0.36970(16) 0.3556(2) 0.0667(12) Uani 1 1 d . . .
H15A H 0.0438 0.3842 0.3582 0.080 Uiso 1 1 calc R . .
H15B H 0.1205 0.3711 0.3994 0.080 Uiso 1 1 calc R . .
C16 C 0.0926(3) 0.31315(17) 0.3343(2) 0.0729(13) Uani 1 1 d . . .
H16A H 0.0606 0.2935 0.3651 0.109 Uiso 1 1 calc R . .
H16B H 0.1455 0.2982 0.3327 0.109 Uiso 1 1 calc R . .
H16C H 0.0687 0.3113 0.2914 0.109 Uiso 1 1 calc R . .
N2 N 0.1938(2) 0.27623(13) 0.04175(19) 0.0611(9) Uani 1 1 d . . .
C17 C 0.2260(3) 0.23705(17) -0.0075(3) 0.0682(12) Uani 1 1 d . . .
H17A H 0.2558 0.2099 0.0160 0.082 Uiso 1 1 calc R . .
H17B H 0.1813 0.2198 -0.0291 0.082 Uiso 1 1 calc R . .
C18 C 0.2783(4) 0.2604(3) -0.0581(4) 0.120(3) Uani 1 1 d . . .
H18A H 0.2466 0.2831 -0.0866 0.144 Uiso 1 1 calc R . .
H18B H 0.3185 0.2823 -0.0370 0.144 Uiso 1 1 calc R . .
C19 C 0.3180(4) 0.2195(4) -0.0981(4) 0.115(2) Uani 1 1 d . . .
H19A H 0.2793 0.1928 -0.1109 0.138 Uiso 1 1 calc R . .
H19B H 0.3390 0.2356 -0.1379 0.138 Uiso 1 1 calc R . .
C20 C 0.3813(6) 0.1951(5) -0.0630(5) 0.205(6) Uani 1 1 d . . .
H20A H 0.4061 0.1687 -0.0902 0.308 Uiso 1 1 calc R . .
H20B H 0.3605 0.1786 -0.0240 0.308 Uiso 1 1 calc R . .
H20C H 0.4201 0.2215 -0.0510 0.308 Uiso 1 1 calc R . .
C21 C 0.1387(3) 0.24527(17) 0.0844(2) 0.0680(12) Uani 1 1 d . . .
H21A H 0.0986 0.2287 0.0567 0.082 Uiso 1 1 calc R . .
H21B H 0.1690 0.2170 0.1052 0.082 Uiso 1 1 calc R . .
C22 C 0.0970(3) 0.2757(2) 0.1366(3) 0.0807(15) Uani 1 1 d . . .
H22A H 0.0645 0.3033 0.1168 0.097 Uiso 1 1 calc R . .
H22B H 0.1361 0.2926 0.1651 0.097 Uiso 1 1 calc R . .
C23 C 0.0450(4) 0.2391(3) 0.1764(3) 0.112(3) Uani 1 1 d . . .
H23A H 0.0114 0.2185 0.1470 0.134 Uiso 1 1 calc R . .
H23B H 0.0103 0.2600 0.2046 0.134 Uiso 1 1 calc R . .
C24 C 0.0959(5) 0.2006(3) 0.2197(4) 0.134(3) Uani 1 1 d . . .
H24A H 0.0609 0.1778 0.2445 0.201 Uiso 1 1 calc R . .
H24B H 0.1285 0.2208 0.2494 0.201 Uiso 1 1 calc R . .
H24C H 0.1296 0.1793 0.1919 0.201 Uiso 1 1 calc R . .
C25 C 0.2592(3) 0.30111(16) 0.0813(3) 0.0724(14) Uani 1 1 d . . .
H25A H 0.2959 0.3186 0.0513 0.087 Uiso 1 1 calc R . .
H25B H 0.2359 0.3283 0.1091 0.087 Uiso 1 1 calc R . .
C26 C 0.3058(3) 0.26424(19) 0.1235(3) 0.0859(17) Uani 1 1 d . . .
H26A H 0.3310 0.2373 0.0963 0.103 Uiso 1 1 calc R . .
H26B H 0.2701 0.2465 0.1541 0.103 Uiso 1 1 calc R . .
C27 C 0.3687(3) 0.2937(2) 0.1612(3) 0.0844(16) Uani 1 1 d . . .
H27A H 0.4036 0.2682 0.1826 0.101 Uiso 1 1 calc R . .
H27B H 0.4009 0.3140 0.1305 0.101 Uiso 1 1 calc R . .
C28 C 0.3362(5) 0.3299(3) 0.2113(4) 0.124(3) Uani 1 1 d . . .
H28A H 0.3794 0.3475 0.2335 0.187 Uiso 1 1 calc R . .
H28B H 0.3054 0.3100 0.2426 0.187 Uiso 1 1 calc R . .
H28C H 0.3027 0.3559 0.1905 0.187 Uiso 1 1 calc R . .
C29 C 0.1531(3) 0.32014(16) 0.0069(3) 0.0713(13) Uani 1 1 d . . .
H29A H 0.1926 0.3386 -0.0194 0.086 Uiso 1 1 calc R . .
H29B H 0.1336 0.3450 0.0396 0.086 Uiso 1 1 calc R . .
C30 C 0.0852(3) 0.30585(18) -0.0366(2) 0.0681(12) Uani 1 1 d . . .
H30A H 0.0436 0.2887 -0.0111 0.082 Uiso 1 1 calc R . .
H30B H 0.1032 0.2811 -0.0701 0.082 Uiso 1 1 calc R . .
C31 C 0.0522(4) 0.3553(3) -0.0689(4) 0.110(2) Uani 1 1 d . . .
H31A H 0.0356 0.3799 -0.0348 0.132 Uiso 1 1 calc R . .
H31B H 0.0944 0.3721 -0.0940 0.132 Uiso 1 1 calc R . .
C32 C -0.0153(4) 0.3451(3) -0.1122(4) 0.127(3) Uani 1 1 d . . .
H32A H -0.0334 0.3779 -0.1310 0.190 Uiso 1 1 calc R . .
H32B H -0.0580 0.3292 -0.0875 0.190 Uiso 1 1 calc R . .
H32C H 0.0009 0.3214 -0.1467 0.190 Uiso 1 1 calc R . .
O13 O 0.0597(3) -0.0422(2) 0.20104(19) 0.1048(13) Uani 1 1 d . . .

loop_
_atom_site_aniso_label
_atom_site_aniso_U_11
_atom_site_aniso_U_22
_atom_site_aniso_U_33
_atom_site_aniso_U_23
_atom_site_aniso_U_13
_atom_site_aniso_U_12
I1 0.03216(13) 0.02218(12) 0.04015(15) 0.00145(10) -0.00143(10) 0.00057(9)
C0 0.061(4) 0.051(5) 0.048(4) -0.013(4) -0.003(4) 0.008(3)
O14 0.141(8) 0.112(8) 0.148(9) 0.059(7) 0.085(7) 0.022(6)
Mo3 0.04519(15) 0.02405(13) 0.04720(18) -0.00283(11) -0.00697(12) 0.00343(10)
Mo1 0.03518(13) 0.02902(14) 0.04502(17) 0.00057(11) -0.00322(11) 0.00374(9)
Mo2 0.03979(14) 0.02893(14) 0.05252(19) -0.00019(12) -0.00836(12) -0.00210(10)
OC1 0.0383(11) 0.0288(11) 0.0459(13) 0.0032(9) -0.0025(9) 0.0035(8)
OC2 0.0365(11) 0.0242(10) 0.0619(16) 0.0099(10) -0.0014(10) -0.0023(8)
OC3 0.0370(11) 0.0309(11) 0.0460(13) 0.0033(10) 0.0022(9) 0.0065(8)
OB1 0.0354(11) 0.0324(11) 0.0560(15) 0.0064(10) 0.0005(10) -0.0004(9)
OB2 0.0510(13) 0.0330(13) 0.0686(18) -0.0070(12) -0.0153(12) 0.0043(10)
OB3 0.0404(11) 0.0255(11) 0.0521(14) 0.0053(10) -0.0043(10) -0.0001(8)
OT1 0.0484(13) 0.0375(13) 0.0540(15) 0.0048(11) -0.0121(11) -0.0017(10)
OT2 0.0460(13) 0.0380(13) 0.0597(16) 0.0064(12) 0.0039(11) 0.0106(10)
OT3 0.0563(14) 0.0445(15) 0.0630(18) -0.0036(13) -0.0215(13) 0.0037(11)
OT4 0.0533(15) 0.0343(13) 0.086(2) 0.0083(14) -0.0100(14) -0.0064(11)
OT5 0.0616(15) 0.0392(14) 0.0655(17) -0.0113(13) -0.0072(13) 0.0148(11)
OT6 0.0589(15) 0.0271(12) 0.078(2) 0.0005(12) -0.0105(13) -0.0035(11)
N1 0.0568(18) 0.0466(18) 0.0429(17) -0.0040(14) 0.0076(14) -0.0012(13)
C1 0.061(2) 0.050(2) 0.0364(18) -0.0061(16) 0.0087(16) -0.0011(16)
C2 0.067(2) 0.051(2) 0.048(2) -0.0058(18) 0.0059(18) 0.0091(18)
C3 0.062(2) 0.062(3) 0.051(2) -0.0092(19) -0.0025(19) 0.0084(18)
C4 0.066(3) 0.066(3) 0.092(4) -0.021(3) -0.021(3) 0.008(2)
C5 0.077(3) 0.046(2) 0.045(2) -0.0065(17) 0.0151(19) -0.0089(18)
C6 0.101(3) 0.061(3) 0.054(3) -0.012(2) 0.021(3) -0.021(2)
C7 0.137(5) 0.057(3) 0.073(3) -0.010(3) 0.029(3) -0.024(3)
C8 0.228(9) 0.066(4) 0.124(6) 0.015(5) 0.034(7) 0.006(5)
C9 0.064(2) 0.077(3) 0.050(2) -0.013(2) -0.0035(19) 0.009(2)
C10 0.080(3) 0.115(5) 0.054(3) -0.014(3) -0.008(2) 0.011(3)
C11 0.084(4) 0.251(10) 0.059(3) -0.036(5) -0.008(3) 0.040(5)
C12 0.083(4) 0.255(10) 0.058(3) -0.024(5) -0.022(3) 0.051(5)
C13 0.066(2) 0.046(2) 0.049(2) 0.0007(17) 0.0099(18) -0.0049(17)
C14 0.085(3) 0.045(2) 0.060(3) -0.005(2) 0.010(2) -0.001(2)
C15 0.095(3) 0.044(2) 0.061(3) 0.002(2) 0.012(2) 0.000(2)
C16 0.092(3) 0.051(3) 0.076(3) -0.008(2) 0.002(3) -0.002(2)
N2 0.067(2) 0.0326(16) 0.083(3) 0.0006(17) 0.0023(19) -0.0175(14)
C17 0.076(3) 0.039(2) 0.089(4) 0.009(2) 0.016(2) -0.0074(19)
C18 0.130(5) 0.083(4) 0.146(7) 0.021(4) 0.064(5) -0.007(4)
C19 0.075(4) 0.163(7) 0.107(5) 0.006(5) 0.015(4) -0.004(4)
C20 0.147(8) 0.289(15) 0.179(10) 0.052(10) 0.059(7) 0.103(9)
C21 0.075(3) 0.049(2) 0.080(3) -0.006(2) 0.004(2) -0.027(2)
C22 0.073(3) 0.085(4) 0.085(4) -0.023(3) -0.003(3) -0.016(3)
C23 0.104(4) 0.145(7) 0.085(4) -0.044(4) 0.022(4) -0.051(4)
C24 0.183(8) 0.126(6) 0.094(5) 0.003(5) 0.026(5) -0.028(6)
C25 0.066(3) 0.040(2) 0.111(4) 0.011(2) -0.016(3) -0.0181(18)
C26 0.075(3) 0.048(3) 0.135(5) 0.021(3) -0.011(3) -0.009(2)
C27 0.078(3) 0.077(4) 0.098(4) 0.036(3) -0.015(3) -0.016(3)
C28 0.161(7) 0.118(6) 0.095(5) 0.009(5) -0.037(5) 0.027(5)
C29 0.079(3) 0.033(2) 0.103(4) -0.002(2) -0.012(3) -0.0100(19)
C30 0.081(3) 0.051(3) 0.071(3) -0.003(2) -0.009(2) -0.014(2)
C31 0.104(4) 0.086(4) 0.139(6) -0.032(4) -0.057(4) 0.018(3)
C32 0.131(6) 0.124(6) 0.125(6) -0.005(5) -0.033(5) 0.000(5)
O13 0.113(3) 0.134(4) 0.067(2) -0.004(3) -0.008(2) -0.019(3)

loop_
_atom_type_symbol
_atom_type_description
_atom_type_scat_dispersion_real
_atom_type_scat_dispersion_imag
_atom_type_scat_source
C C 0.0033 0.0016 'International Tables Vol C Tables 4.2.6.8 and 6.1.1.4'
H H 0.0000 0.0000 'International Tables Vol C Tables 4.2.6.8 and 6.1.1.4'
I I -0.4742 1.8119 'International Tables Vol C Tables 4.2.6.8 and 6.1.1.4'
Mo Mo -1.6832 0.6857 'International Tables Vol C Tables 4.2.6.8 and 6.1.1.4'
N N 0.0061 0.0033 'International Tables Vol C Tables 4.2.6.8 and 6.1.1.4'
O O 0.0106 0.0060 'International Tables Vol C Tables 4.2.6.8 and 6.1.1.4'

loop_
_geom_angle_atom_site_label_1
_geom_angle_atom_site_label_2
_geom_angle_atom_site_label_3
_geom_angle
_geom_angle_site_symmetry_1
_geom_angle_site_symmetry_3
_geom_angle_publ_flag
OC1 I1 OC1 180.00(18) . 5 ?
OC1 I1 OC3 86.68(10) . 5 ?
OC1 I1 OC3 93.32(10) 5 5 ?
OC1 I1 OC3 93.32(10) . . ?
OC1 I1 OC3 86.68(10) 5 . ?
OC3 I1 OC3 180.00(19) 5 . ?
OC1 I1 OC2 93.58(10) . 5 ?
OC1 I1 OC2 86.42(10) 5 5 ?
OC3 I1 OC2 86.49(10) 5 5 ?
OC3 I1 OC2 93.51(10) . 5 ?
OC1 I1 OC2 86.42(10) . . ?
OC1 I1 OC2 93.58(10) 5 . ?
OC3 I1 OC2 93.51(10) 5 . ?
OC3 I1 OC2 86.49(10) . . ?
OC2 I1 OC2 180.00(16) 5 . ?
O14 C0 OB2 158.0(8) . . ?
OT5 Mo3 OT6 106.01(14) . . ?
OT5 Mo3 OB3 101.90(12) . . ?
OT6 Mo3 OB3 99.34(12) . . ?
OT5 Mo3 OB2 92.97(12) . . ?
OT6 Mo3 OB2 98.41(12) . . ?
OB3 Mo3 OB2 152.64(10) . . ?
OT5 Mo3 OC2 156.77(11) . . ?
OT6 Mo3 OC2 94.44(11) . . ?
OB3 Mo3 OC2 85.15(9) . . ?
OB2 Mo3 OC2 72.85(10) . . ?
OT5 Mo3 OC3 92.45(11) . . ?
OT6 Mo3 OC3 161.46(12) . . ?
OB3 Mo3 OC3 74.63(9) . . ?
OB2 Mo3 OC3 81.99(9) . . ?
OC2 Mo3 OC3 67.84(8) . . ?
OT1 Mo1 OT2 106.80(12) . . ?
OT1 Mo1 OB1 101.34(11) . . ?
OT2 Mo1 OB1 97.25(11) . . ?
OT1 Mo1 OB3 95.44(11) . 5 ?
OT2 Mo1 OB3 99.53(11) . 5 ?
OB1 Mo1 OB3 151.68(9) . 5 ?
OT1 Mo1 OC3 158.90(10) . 5 ?
OT2 Mo1 OC3 93.21(10) . 5 ?
OB1 Mo1 OC3 82.24(9) . 5 ?
OB3 Mo1 OC3 74.22(9) 5 5 ?
OT1 Mo1 OC1 93.38(11) . . ?
OT2 Mo1 OC1 159.38(10) . . ?
OB1 Mo1 OC1 74.09(9) . . ?
OB3 Mo1 OC1 82.35(9) 5 . ?
OC3 Mo1 OC1 67.38(8) 5 . ?
OT4 Mo2 OT3 107.05(14) . . ?
OT4 Mo2 OB1 99.64(13) . . ?
OT3 Mo2 OB1 102.12(12) . . ?
OT4 Mo2 OB2 99.16(13) . . ?
OT3 Mo2 OB2 92.90(13) . . ?
OB1 Mo2 OB2 151.24(10) . . ?
OT4 Mo2 OC2 93.29(11) . . ?
OT3 Mo2 OC2 157.04(12) . . ?
OB1 Mo2 OC2 84.39(9) . . ?
OB2 Mo2 OC2 72.98(10) . . ?
OT4 Mo2 OC1 159.76(12) . . ?
OT3 Mo2 OC1 93.11(11) . . ?
OB1 Mo2 OC1 73.75(9) . . ?
OB2 Mo2 OC1 81.14(9) . . ?
OC2 Mo2 OC1 67.31(8) . . ?
I1 OC1 Mo1 102.82(10) . . ?
I1 OC1 Mo2 101.89(9) . . ?
Mo1 OC1 Mo2 88.58(8) . . ?
I1 OC2 Mo3 103.55(10) . . ?
I1 OC2 Mo2 104.30(10) . . ?
Mo3 OC2 Mo2 94.41(10) . . ?
I1 OC3 Mo1 103.13(11) . 5 ?
I1 OC3 Mo3 102.04(9) . . ?
Mo1 OC3 Mo3 88.97(8) 5 . ?
Mo2 OB1 Mo1 118.76(12) . . ?
C0 OB2 Mo2 118.7(3) . . ?
C0 OB2 Mo3 120.2(3) . . ?
Mo2 OB2 Mo3 114.39(14) . . ?
Mo3 OB3 Mo1 117.52(12) . 5 ?
C9 N1 C5 110.8(3) . . ?
C9 N1 C1 107.0(3) . . ?
C5 N1 C1 110.4(3) . . ?
C9 N1 C13 110.9(3) . . ?
C5 N1 C13 107.2(3) . . ?
C1 N1 C13 110.6(3) . . ?
C2 C1 N1 115.5(3) . . ?
C2 C1 H1A 108.4 . . ?
N1 C1 H1A 108.4 . . ?
C2 C1 H1B 108.4 . . ?
N1 C1 H1B 108.4 . . ?
H1A C1 H1B 107.5 . . ?
C1 C2 C3 110.1(3) . . ?
C1 C2 H2A 109.6 . . ?
C3 C2 H2A 109.6 . . ?
C1 C2 H2B 109.6 . . ?
C3 C2 H2B 109.6 . . ?
H2A C2 H2B 108.2 . . ?
C4 C3 C2 113.7(4) . . ?
C4 C3 H3A 108.8 . . ?
C2 C3 H3A 108.8 . . ?
C4 C3 H3B 108.8 . . ?
C2 C3 H3B 108.8 . . ?
H3A C3 H3B 107.7 . . ?
C3 C4 H4A 109.5 . . ?
C3 C4 H4B 109.5 . . ?
H4A C4 H4B 109.5 . . ?
C3 C4 H4C 109.5 . . ?
H4A C4 H4C 109.5 . . ?
H4B C4 H4C 109.5 . . ?
N1 C5 C6 115.7(3) . . ?
N1 C5 H5A 108.4 . . ?
C6 C5 H5A 108.4 . . ?
N1 C5 H5B 108.4 . . ?
C6 C5 H5B 108.4 . . ?
H5A C5 H5B 107.4 . . ?
C7 C6 C5 111.5(4) . . ?
C7 C6 H6A 109.3 . . ?
C5 C6 H6A 109.3 . . ?
C7 C6 H6B 109.3 . . ?
C5 C6 H6B 109.3 . . ?
H6A C6 H6B 108.0 . . ?
C6 C7 C8 113.9(5) . . ?
C6 C7 H7A 108.8 . . ?
C8 C7 H7A 108.8 . . ?
C6 C7 H7B 108.8 . . ?
C8 C7 H7B 108.8 . . ?
H7A C7 H7B 107.7 . . ?
C7 C8 H8A 109.5 . . ?
C7 C8 H8B 109.5 . . ?
H8A C8 H8B 109.5 . . ?
C7 C8 H8C 109.5 . . ?
H8A C8 H8C 109.5 . . ?
H8B C8 H8C 109.5 . . ?
C10 C9 N1 114.2(4) . . ?
C10 C9 H9A 108.7 . . ?
N1 C9 H9A 108.7 . . ?
C10 C9 H9B 108.7 . . ?
N1 C9 H9B 108.7 . . ?
H9A C9 H9B 107.6 . . ?
C11 C10 C9 112.1(4) . . ?
C11 C10 H10A 109.2 . . ?
C9 C10 H10A 109.2 . . ?
C11 C10 H10B 109.2 . . ?
C9 C10 H10B 109.2 . . ?
H10A C10 H10B 107.9 . . ?
C10 C11 C12 111.9(5) . . ?
C10 C11 H11A 109.2 . . ?
C12 C11 H11A 109.2 . . ?
C10 C11 H11B 109.2 . . ?
C12 C11 H11B 109.2 . . ?
H11A C11 H11B 107.9 . . ?
C11 C12 H12A 109.5 . . ?
C11 C12 H12B 109.5 . . ?
H12A C12 H12B 109.5 . . ?
C11 C12 H12C 109.5 . . ?
H12A C12 H12C 109.5 . . ?
H12B C12 H12C 109.5 . . ?
C14 C13 N1 114.7(3) . . ?
C14 C13 H13A 108.6 . . ?
N1 C13 H13A 108.6 . . ?
C14 C13 H13B 108.6 . . ?
N1 C13 H13B 108.6 . . ?
H13A C13 H13B 107.6 . . ?
C13 C14 C15 112.2(4) . . ?
C13 C14 H14A 109.2 . . ?
C15 C14 H14A 109.2 . . ?
C13 C14 H14B 109.2 . . ?
C15 C14 H14B 109.2 . . ?
H14A C14 H14B 107.9 . . ?
C14 C15 C16 113.5(4) . . ?
C14 C15 H15A 108.9 . . ?
C16 C15 H15A 108.9 . . ?
C14 C15 H15B 108.9 . . ?
C16 C15 H15B 108.9 . . ?
H15A C15 H15B 107.7 . . ?
C15 C16 H16A 109.5 . . ?
C15 C16 H16B 109.5 . . ?
H16A C16 H16B 109.5 . . ?
C15 C16 H16C 109.5 . . ?
H16A C16 H16C 109.5 . . ?
H16B C16 H16C 109.5 . . ?
C29 N2 C21 112.7(4) . . ?
C29 N2 C25 106.3(3) . . ?
C21 N2 C25 111.1(4) . . ?
C29 N2 C17 109.7(4) . . ?
C21 N2 C17 105.4(3) . . ?
C25 N2 C17 111.7(4) . . ?
C18 C17 N2 114.5(4) . . ?
C18 C17 H17A 108.6 . . ?
N2 C17 H17A 108.6 . . ?
C18 C17 H17B 108.6 . . ?
N2 C17 H17B 108.6 . . ?
H17A C17 H17B 107.6 . . ?
C19 C18 C17 112.1(6) . . ?
C19 C18 H18A 109.2 . . ?
C17 C18 H18A 109.2 . . ?
C19 C18 H18B 109.2 . . ?
C17 C18 H18B 109.2 . . ?
H18A C18 H18B 107.9 . . ?
C20 C19 C18 111.3(7) . . ?
C20 C19 H19A 109.4 . . ?
C18 C19 H19A 109.4 . . ?
C20 C19 H19B 109.4 . . ?
C18 C19 H19B 109.4 . . ?
H19A C19 H19B 108.0 . . ?
C19 C20 H20A 109.5 . . ?
C19 C20 H20B 109.5 . . ?
H20A C20 H20B 109.5 . . ?
C19 C20 H20C 109.5 . . ?
H20A C20 H20C 109.5 . . ?
H20B C20 H20C 109.5 . . ?
C22 C21 N2 115.9(4) . . ?
C22 C21 H21A 108.3 . . ?
N2 C21 H21A 108.3 . . ?
C22 C21 H21B 108.3 . . ?
N2 C21 H21B 108.3 . . ?
H21A C21 H21B 107.4 . . ?
C21 C22 C23 109.9(5) . . ?
C21 C22 H22A 109.7 . . ?
C23 C22 H22A 109.7 . . ?
C21 C22 H22B 109.7 . . ?
C23 C22 H22B 109.7 . . ?
H22A C22 H22B 108.2 . . ?
C22 C23 C24 111.6(5) . . ?
C22 C23 H23A 109.3 . . ?
C24 C23 H23A 109.3 . . ?
C22 C23 H23B 109.3 . . ?
C24 C23 H23B 109.3 . . ?
H23A C23 H23B 108.0 . . ?
C23 C24 H24A 109.5 . . ?
C23 C24 H24B 109.5 . . ?
H24A C24 H24B 109.5 . . ?
C23 C24 H24C 109.5 . . ?
H24A C24 H24C 109.5 . . ?
H24B C24 H24C 109.5 . . ?
C26 C25 N2 115.6(3) . . ?
C26 C25 H25A 108.4 . . ?
N2 C25 H25A 108.4 . . ?
C26 C25 H25B 108.4 . . ?
N2 C25 H25B 108.4 . . ?
H25A C25 H25B 107.4 . . ?
C25 C26 C27 110.8(4) . . ?
C25 C26 H26A 109.5 . . ?
C27 C26 H26A 109.5 . . ?
C25 C26 H26B 109.5 . . ?
C27 C26 H26B 109.5 . . ?
H26A C26 H26B 108.1 . . ?
C28 C27 C26 113.7(5) . . ?
C28 C27 H27A 108.8 . . ?
C26 C27 H27A 108.8 . . ?
C28 C27 H27B 108.8 . . ?
C26 C27 H27B 108.8 . . ?
H27A C27 H27B 107.7 . . ?
C27 C28 H28A 109.5 . . ?
C27 C28 H28B 109.5 . . ?
H28A C28 H28B 109.5 . . ?
C27 C28 H28C 109.5 . . ?
H28A C28 H28C 109.5 . . ?
H28B C28 H28C 109.5 . . ?
N2 C29 C30 117.2(3) . . ?
N2 C29 H29A 108.0 . . ?
C30 C29 H29A 108.0 . . ?
N2 C29 H29B 108.0 . . ?
C30 C29 H29B 108.0 . . ?
H29A C29 H29B 107.2 . . ?
C29 C30 C31 109.8(4) . . ?
C29 C30 H30A 109.7 . . ?
C31 C30 H30A 109.7 . . ?
C29 C30 H30B 109.7 . . ?
C31 C30 H30B 109.7 . . ?
H30A C30 H30B 108.2 . . ?
C32 C31 C30 113.7(6) . . ?
C32 C31 H31A 108.8 . . ?
C30 C31 H31A 108.8 . . ?
C32 C31 H31B 108.8 . . ?
C30 C31 H31B 108.8 . . ?
H31A C31 H31B 107.7 . . ?
C31 C32 H32A 109.5 . . ?
C31 C32 H32B 109.5 . . ?
H32A C32 H32B 109.5 . . ?
C31 C32 H32C 109.5 . . ?
H32A C32 H32C 109.5 . . ?
H32B C32 H32C 109.5 . . ?

loop_
_geom_bond_atom_site_label_1
_geom_bond_atom_site_label_2
_geom_bond_distance
_geom_bond_site_symmetry_2
_geom_bond_publ_flag
I1 OC1 1.887(2) . ?
I1 OC1 1.887(2) 5 ?
I1 OC3 1.888(2) 5 ?
I1 OC3 1.888(2) . ?
I1 OC2 1.899(2) 5 ?
I1 OC2 1.899(2) . ?
C0 O14 1.206(12) . ?
C0 OB2 1.605(9) . ?
Mo3 OT5 1.698(3) . ?
Mo3 OT6 1.708(3) . ?
Mo3 OB3 1.893(2) . ?
Mo3 OB2 2.012(2) . ?
Mo3 OC2 2.298(2) . ?
Mo3 OC3 2.350(2) . ?
Mo1 OT1 1.707(3) . ?
Mo1 OT2 1.713(3) . ?
Mo1 OB1 1.930(2) . ?
Mo1 OB3 1.944(2) 5 ?
Mo1 OC3 2.331(2) 5 ?
Mo1 OC1 2.340(2) . ?
Mo2 OT4 1.702(3) . ?
Mo2 OT3 1.706(3) . ?
Mo2 OB1 1.897(3) . ?
Mo2 OB2 2.002(3) . ?
Mo2 OC2 2.300(2) . ?
Mo2 OC1 2.376(2) . ?
OC3 Mo1 2.331(2) 5 ?
OB3 Mo1 1.944(2) 5 ?
N1 C9 1.513(5) . ?
N1 C5 1.519(5) . ?
N1 C1 1.526(5) . ?
N1 C13 1.527(5) . ?
C1 C2 1.492(6) . ?
C1 H1A 0.9900 . ?
C1 H1B 0.9900 . ?
C2 C3 1.525(6) . ?
C2 H2A 0.9900 . ?
C2 H2B 0.9900 . ?
C3 C4 1.519(6) . ?
C3 H3A 0.9900 . ?
C3 H3B 0.9900 . ?
C4 H4A 0.9800 . ?
C4 H4B 0.9800 . ?
C4 H4C 0.9800 . ?
C5 C6 1.525(6) . ?
C5 H5A 0.9900 . ?
C5 H5B 0.9900 . ?
C6 C7 1.502(7) . ?
C6 H6A 0.9900 . ?
C6 H6B 0.9900 . ?
C7 C8 1.504(10) . ?
C7 H7A 0.9900 . ?
C7 H7B 0.9900 . ?
C8 H8A 0.9800 . ?
C8 H8B 0.9800 . ?
C8 H8C 0.9800 . ?
C9 C10 1.504(6) . ?
C9 H9A 0.9900 . ?
C9 H9B 0.9900 . ?
C10 C11 1.452(8) . ?
C10 H10A 0.9900 . ?
C10 H10B 0.9900 . ?
C11 C12 1.567(8) . ?
C11 H11A 0.9900 . ?
C11 H11B 0.9900 . ?
C12 H12A 0.9800 . ?
C12 H12B 0.9800 . ?
C12 H12C 0.9800 . ?
C13 C14 1.503(6) . ?
C13 H13A 0.9900 . ?
C13 H13B 0.9900 . ?
C14 C15 1.507(6) . ?
C14 H14A 0.9900 . ?
C14 H14B 0.9900 . ?
C15 C16 1.521(6) . ?
C15 H15A 0.9900 . ?
C15 H15B 0.9900 . ?
C16 H16A 0.9800 . ?
C16 H16B 0.9800 . ?
C16 H16C 0.9800 . ?
N2 C29 1.510(6) . ?
N2 C21 1.517(5) . ?
N2 C25 1.525(5) . ?
N2 C17 1.536(6) . ?
C17 C18 1.503(7) . ?
C17 H17A 0.9900 . ?
C17 H17B 0.9900 . ?
C18 C19 1.500(10) . ?
C18 H18A 0.9900 . ?
C18 H18B 0.9900 . ?
C19 C20 1.446(11) . ?
C19 H19A 0.9900 . ?
C19 H19B 0.9900 . ?
C20 H20A 0.9800 . ?
C20 H20B 0.9800 . ?
C20 H20C 0.9800 . ?
C21 C22 1.513(7) . ?
C21 H21A 0.9900 . ?
C21 H21B 0.9900 . ?
C22 C23 1.535(8) . ?
C22 H22A 0.9900 . ?
C22 H22B 0.9900 . ?
C23 C24 1.595(10) . ?
C23 H23A 0.9900 . ?
C23 H23B 0.9900 . ?
C24 H24A 0.9800 . ?
C24 H24B 0.9800 . ?
C24 H24C 0.9800 . ?
C25 C26 1.517(7) . ?
C25 H25A 0.9900 . ?
C25 H25B 0.9900 . ?
C26 C27 1.528(7) . ?
C26 H26A 0.9900 . ?
C26 H26B 0.9900 . ?
C27 C28 1.501(9) . ?
C27 H27A 0.9900 . ?
C27 H27B 0.9900 . ?
C28 H28A 0.9800 . ?
C28 H28B 0.9800 . ?
C28 H28C 0.9800 . ?
C29 C30 1.514(6) . ?
C29 H29A 0.9900 . ?
C29 H29B 0.9900 . ?
C30 C31 1.542(8) . ?
C30 H30A 0.9900 . ?
C30 H30B 0.9900 . ?
C31 C32 1.484(8) . ?
C31 H31A 0.9900 . ?
C31 H31B 0.9900 . ?
C32 H32A 0.9800 . ?
C32 H32B 0.9800 . ?
C32 H32C 0.9800 . ?
